data_7045995
loop_
_publ_author_name
'Ye, Cai-Ping'
'Xu, Gan'
'Wang, Zheng'
'Han, Jie'
'Xue, Lian'
'Cao, Fu-Yu'
'Zhang, Qi'
'Yang, Lin-Feng'
'Lin, Li-Zhou'
'Chen, Xu-Dong'

_publ_section_title
;
 Design and synthesis of functionalized coordination polymers as
 recyclable heterogeneous photocatalysts.
;
_journal_issue 18
_journal_name_full 'Dalton transactions (Cambridge, England : 2003)'
_journal_page_first 6470
_journal_page_last 6478
_journal_paper_doi 10.1039/c8dt00902c
_journal_volume 47
_journal_year 2018
_chemical_formula_moiety 'C16 H11 O9 Zn1.5, H2 O'
_chemical_formula_sum 'C16 H13 O10 Zn1.5'
_chemical_formula_weight 463.32
_space_group_crystal_system monoclinic
_space_group_IT_number 14
_space_group_name_Hall '-P 2ybc'
_space_group_name_H-M_alt 'P 1 21/c 1'
_symmetry_space_group_name_Hall '-P 2ybc'
_symmetry_space_group_name_H-M 'P 1 21/c 1'
_atom_sites_solution_hydrogens mixed
_audit_creation_date 2018-02-02
_audit_creation_method
;
Olex2 1.2
(compiled 2017.08.10 svn.r3458 for OlexSys, GUI svn.r5381)
;
_audit_update_record
;
2018-02-02 deposited with the CCDC.
2018-04-09 downloaded from the CCDC.
;
_cell_angle_alpha 90
_cell_angle_beta 98.280(2)
_cell_angle_gamma 90
_cell_formula_units_Z 4
_cell_length_a 6.8037(11)
_cell_length_b 14.692(2)
_cell_length_c 15.720(3)
_cell_measurement_reflns_used 5350
_cell_measurement_temperature 296.15
_cell_measurement_theta_max 27.360
_cell_measurement_theta_min 2.619
_cell_volume 1555.0(4)
_computing_cell_refinement 'SAINT v8.37A (Bruker, 2015)'
_computing_data_reduction 'SAINT v8.37A (Bruker, 2015)'
_computing_molecular_graphics 'Olex2 (Dolomanov et al., 2009)'
_computing_publication_material 'Olex2 (Dolomanov et al., 2009)'
_computing_structure_refinement 'ShelXL (Sheldrick, 2015)'
_computing_structure_solution 'SHELXT 2014/5 (Sheldrick, 2014)'
_diffrn_ambient_temperature 296.15
_diffrn_measured_fraction_theta_full 0.994
_diffrn_measured_fraction_theta_max 0.978
_diffrn_measurement_device_type 'CCD area detector'
_diffrn_measurement_method 'phi and omega scans'
_diffrn_radiation_monochromator graphite
_diffrn_radiation_type MoK\a
_diffrn_radiation_wavelength 0.71073
_diffrn_reflns_av_R_equivalents 0.0245
_diffrn_reflns_av_unetI/netI 0.0257
_diffrn_reflns_Laue_measured_fraction_full 0.994
_diffrn_reflns_Laue_measured_fraction_max 0.978
_diffrn_reflns_limit_h_max 8
_diffrn_reflns_limit_h_min -8
_diffrn_reflns_limit_k_max 15
_diffrn_reflns_limit_k_min -18
_diffrn_reflns_limit_l_max 20
_diffrn_reflns_limit_l_min -20
_diffrn_reflns_number 12427
_diffrn_reflns_point_group_measured_fraction_full 0.994
_diffrn_reflns_point_group_measured_fraction_max 0.978
_diffrn_reflns_theta_full 25.242
_diffrn_reflns_theta_max 27.467
_diffrn_reflns_theta_min 1.907
_exptl_absorpt_coefficient_mu 2.394
_exptl_absorpt_correction_T_max 0.7456
_exptl_absorpt_correction_T_min 0.6730
_exptl_absorpt_correction_type multi-scan
_exptl_absorpt_process_details
;
SADABS-2016/2 (Bruker,2016/2) was used for absorption correction.
wR2(int) was 0.0551 before and 0.0375 after correction.
The Ratio of minimum to maximum transmission is 0.9026.
The \l/2 correction factor is Not present.
;
_exptl_crystal_colour 'clear orangish orange'
_exptl_crystal_colour_lustre clear
_exptl_crystal_colour_modifier orangish
_exptl_crystal_colour_primary orange
_exptl_crystal_density_diffrn 1.979
_exptl_crystal_description block
_exptl_crystal_F_000 936
_exptl_crystal_size_max 0.05
_exptl_crystal_size_mid 0.05
_exptl_crystal_size_min 0.04
_refine_diff_density_max 0.474
_refine_diff_density_min -0.520
_refine_diff_density_rms 0.079
_refine_ls_extinction_method none
_refine_ls_goodness_of_fit_ref 1.081
_refine_ls_hydrogen_treatment constr
_refine_ls_matrix_type full
_refine_ls_number_parameters 250
_refine_ls_number_reflns 3467
_refine_ls_number_restraints 0
_refine_ls_restrained_S_all 1.081
_refine_ls_R_factor_all 0.0361
_refine_ls_R_factor_gt 0.0271
_refine_ls_shift/su_max 0.001
_refine_ls_shift/su_mean 0.000
_refine_ls_structure_factor_coef Fsqd
_refine_ls_weighting_details 'w=1/[\s^2^(Fo^2^)+(0.0297P)^2^+1.3025P] where P=(Fo^2^+2Fc^2^)/3'
_refine_ls_weighting_scheme calc
_refine_ls_wR_factor_gt 0.0643
_refine_ls_wR_factor_ref 0.0678
_reflns_Friedel_coverage 0.000
_reflns_number_gt 2973
_reflns_number_total 3467
_reflns_threshold_expression 'I > 2\s(I)'
_cod_data_source_file c8dt00902c2.cif
_cod_data_source_block ycp61x
_cod_depositor_comments 'Adding full bibliography for 7045991--7045995.cif.'
_cod_original_formula_sum 'C16 H13 O10 Zn1.50'
_cod_database_code 7045995
_shelx_shelxl_version_number 2016/4
_shelx_space_group_comment
;
The symmetry employed for this shelxl refinement is uniquely defined
by the following loop, which should always be used as a source of
symmetry information in preference to the above space-group names.
They are only intended as comments.
;
_olex2_refinement_description
;
1. Fixed Uiso
 At 1.2 times of:
  All C(H) groups
 At 1.5 times of:
  All O(H) groups, All O(H,H) groups
2.a Riding coordinates:
 O7(H7A), O8(H8A,H8B), O9(H9A,H9B), O10(H10A,H10B)
2.b Aromatic/amide H refined with riding coordinates:
 C2(H2), C3(H3), C5(H5), C6(H6), C7(H7), C8(H8)
;
_olex2_submission_special_instructions 'No special instructions were received'

loop_
_space_group_symop_operation_xyz
'x, y, z'
'-x, y+1/2, -z+1/2'
'-x, -y, -z'
'x, -y-1/2, z-1/2'

loop_
_atom_site_label
_atom_site_type_symbol
_atom_site_fract_x
_atom_site_fract_y
_atom_site_fract_z
_atom_site_U_iso_or_equiv
_atom_site_adp_type
_atom_site_occupancy
_atom_site_site_symmetry_order
_atom_site_calc_flag
_atom_site_refinement_flags_posn
_atom_site_refinement_flags_adp
_atom_site_refinement_flags_occupancy
Zn1 Zn 0.500000 0.500000 0.000000 0.01485(9) Uani 1 2 d S T P
Zn2 Zn 0.06245(4) 0.52742(2) 0.09355(2) 0.01715(8) Uani 1 1 d . . .
C1 C 0.6138(3) 0.26201(15) 0.38674(14) 0.0156(4) Uani 1 1 d . . .
C2 C 0.5377(4) 0.24067(16) 0.30242(15) 0.0241(5) Uani 1 1 d . . .
H2 H 0.517706 0.180100 0.286263 0.029 Uiso 1 1 calc R . .
C3 C 0.4912(4) 0.30908(17) 0.24207(15) 0.0250(5) Uani 1 1 d . . .
H3 H 0.438056 0.293745 0.186067 0.030 Uiso 1 1 calc R . .
C4 C 0.5225(3) 0.39979(15) 0.26374(14) 0.0155(4) Uani 1 1 d . . .
C5 C 0.7758(4) 0.63177(16) 0.48417(16) 0.0235(5) Uani 1 1 d . . .
H5 H 0.755998 0.677271 0.442690 0.028 Uiso 1 1 calc R . .
C6 C 0.8499(4) 0.65368(18) 0.56840(17) 0.0276(6) Uani 1 1 d . . .
H6 H 0.881167 0.713787 0.583197 0.033 Uiso 1 1 calc R . .
C7 C 0.8773(4) 0.58667(18) 0.63039(16) 0.0260(5) Uani 1 1 d . . .
H7 H 0.926363 0.602018 0.686861 0.031 Uiso 1 1 calc R . .
C8 C 0.8328(4) 0.49706(17) 0.60949(15) 0.0223(5) Uani 1 1 d . . .
H8 H 0.850850 0.452520 0.651937 0.027 Uiso 1 1 calc R . .
C9 C 0.7171(3) 0.37640(15) 0.50173(14) 0.0169(5) Uani 1 1 d . . .
C10 C 0.6544(3) 0.51875(15) 0.37070(15) 0.0176(5) Uani 1 1 d . . .
C11 C 0.7309(3) 0.54135(16) 0.46140(14) 0.0168(5) Uani 1 1 d . . .
C12 C 0.7606(3) 0.47305(15) 0.52461(14) 0.0162(4) Uani 1 1 d . . .
C13 C 0.6453(3) 0.35299(14) 0.41043(13) 0.0136(4) Uani 1 1 d . . .
C14 C 0.6038(3) 0.42219(14) 0.34836(13) 0.0135(4) Uani 1 1 d . . .
C15 C 0.4564(3) 0.46746(15) 0.19278(13) 0.0159(4) Uani 1 1 d . . .
C16 C 0.6665(3) 0.18084(15) 0.44504(14) 0.0178(5) Uani 1 1 d . . .
O1 O 0.6397(3) 0.57707(12) 0.31535(11) 0.0325(4) Uani 1 1 d . . .
O2 O 0.7358(3) 0.31675(12) 0.55642(10) 0.0290(4) Uani 1 1 d . . .
O3 O 0.8463(2) 0.15562(11) 0.45403(11) 0.0230(4) Uani 1 1 d . . .
O4 O 0.5290(3) 0.14024(11) 0.47308(12) 0.0251(4) Uani 1 1 d . . .
O5 O 0.2936(2) 0.50594(12) 0.19269(10) 0.0230(4) Uani 1 1 d . . .
O6 O 0.5673(2) 0.47323(12) 0.13493(10) 0.0227(4) Uani 1 1 d . . .
O7 O 0.1998(2) 0.46489(10) 0.00173(9) 0.0141(3) Uani 1 1 d . . .
H7A H 0.212999 0.407191 0.009832 0.021 Uiso 1 1 d R . .
O8 O -0.0683(3) 0.39774(12) 0.12738(11) 0.0257(4) Uani 1 1 d . . .
H8A H -0.091777 0.372782 0.077474 0.039 Uiso 1 1 d R . .
H8B H -0.179287 0.416222 0.141364 0.039 Uiso 1 1 d R . .
O9 O -0.0924(3) 0.59591(14) 0.17571(13) 0.0387(5) Uani 1 1 d . . .
H9A H -0.208466 0.572393 0.174671 0.058 Uiso 1 1 d R . .
H9B H -0.050196 0.637173 0.212731 0.058 Uiso 1 1 d R . .
O10 O 0.0211(4) 0.72553(16) 0.28791(17) 0.0723(9) Uani 1 1 d . . .
H10A H 0.095305 0.706039 0.333147 0.108 Uiso 1 1 d R . .
H10B H 0.009565 0.781269 0.303157 0.108 Uiso 1 1 d R . .

loop_
_atom_site_aniso_label
_atom_site_aniso_U_11
_atom_site_aniso_U_22
_atom_site_aniso_U_33
_atom_site_aniso_U_23
_atom_site_aniso_U_13
_atom_site_aniso_U_12
Zn1 0.01601(18) 0.01611(19) 0.01225(17) -0.00075(13) 0.00144(13) -0.00034(13)
Zn2 0.01732(14) 0.02024(15) 0.01355(13) -0.00130(10) 0.00112(10) 0.00068(10)
C1 0.0155(10) 0.0129(10) 0.0183(11) 0.0021(8) 0.0022(8) 0.0002(8)
C2 0.0362(14) 0.0136(11) 0.0207(12) -0.0026(9) -0.0023(10) -0.0026(10)
C3 0.0371(14) 0.0228(12) 0.0131(11) -0.0027(9) -0.0035(10) -0.0023(10)
C4 0.0155(10) 0.0165(11) 0.0144(10) 0.0016(8) 0.0021(8) -0.0001(8)
C5 0.0242(12) 0.0171(12) 0.0294(13) -0.0028(10) 0.0044(10) -0.0025(9)
C6 0.0250(13) 0.0228(13) 0.0358(14) -0.0133(11) 0.0068(11) -0.0056(10)
C7 0.0230(12) 0.0323(14) 0.0224(12) -0.0133(11) 0.0020(10) -0.0026(10)
C8 0.0211(12) 0.0279(13) 0.0176(12) -0.0030(9) 0.0018(9) -0.0003(10)
C9 0.0160(10) 0.0185(11) 0.0155(11) 0.0009(9) 0.0004(8) 0.0012(8)
C10 0.0175(11) 0.0161(11) 0.0185(11) 0.0026(9) 0.0002(9) -0.0004(8)
C11 0.0151(10) 0.0167(12) 0.0183(11) -0.0012(9) 0.0019(8) -0.0004(8)
C12 0.0138(10) 0.0184(11) 0.0162(10) -0.0024(9) 0.0016(8) -0.0002(8)
C13 0.0135(10) 0.0138(10) 0.0127(10) 0.0005(8) 0.0000(8) -0.0002(8)
C14 0.0131(10) 0.0137(11) 0.0135(10) 0.0018(8) 0.0008(8) 0.0000(8)
C15 0.0197(11) 0.0160(11) 0.0108(10) 0.0000(8) -0.0018(8) -0.0031(8)
C16 0.0227(12) 0.0120(11) 0.0179(11) -0.0011(8) -0.0002(9) -0.0004(9)
O1 0.0513(12) 0.0180(9) 0.0246(9) 0.0082(7) -0.0066(8) -0.0060(8)
O2 0.0481(11) 0.0209(9) 0.0157(8) 0.0063(7) -0.0031(8) -0.0027(8)
O3 0.0206(8) 0.0162(8) 0.0320(9) 0.0028(7) 0.0025(7) 0.0023(6)
O4 0.0247(9) 0.0165(8) 0.0358(10) 0.0064(7) 0.0099(7) -0.0017(7)
O5 0.0194(8) 0.0337(10) 0.0151(8) 0.0019(7) 0.0003(6) 0.0070(7)
O6 0.0195(8) 0.0335(10) 0.0156(8) 0.0066(7) 0.0038(6) 0.0018(7)
O7 0.0148(7) 0.0136(7) 0.0142(7) -0.0003(6) 0.0032(6) 0.0007(6)
O8 0.0258(9) 0.0257(9) 0.0248(9) 0.0017(7) 0.0009(7) -0.0007(7)
O9 0.0258(10) 0.0504(13) 0.0416(11) -0.0286(10) 0.0110(9) -0.0088(9)
O10 0.108(2) 0.0387(14) 0.0563(16) -0.0131(12) -0.0349(15) 0.0049(14)

loop_
_atom_type_symbol
_atom_type_description
_atom_type_scat_dispersion_real
_atom_type_scat_dispersion_imag
_atom_type_scat_source
C C 0.0033 0.0016 'International Tables Vol C Tables 4.2.6.8 and 6.1.1.4'
H H 0.0000 0.0000 'International Tables Vol C Tables 4.2.6.8 and 6.1.1.4'
O O 0.0106 0.0060 'International Tables Vol C Tables 4.2.6.8 and 6.1.1.4'
Zn Zn 0.2839 1.4301 'International Tables Vol C Tables 4.2.6.8 and 6.1.1.4'

loop_
_geom_angle_atom_site_label_1
_geom_angle_atom_site_label_2
_geom_angle_atom_site_label_3
_geom_angle
_geom_angle_site_symmetry_1
_geom_angle_site_symmetry_3
O4 Zn1 O4 180.00(10) 4_565 2_655
O4 Zn1 O6 90.37(7) 2_655 3_665
O4 Zn1 O6 89.63(7) 2_655 .
O4 Zn1 O6 89.63(7) 4_565 3_665
O4 Zn1 O6 90.37(7) 4_565 .
O6 Zn1 O6 180.0 . 3_665
O7 Zn1 O4 83.27(6) . 4_565
O7 Zn1 O4 96.73(6) 3_665 4_565
O7 Zn1 O4 83.27(6) 3_665 2_655
O7 Zn1 O4 96.73(6) . 2_655
O7 Zn1 O6 89.33(6) 3_665 .
O7 Zn1 O6 90.67(6) . .
O7 Zn1 O6 90.67(6) 3_665 3_665
O7 Zn1 O6 89.33(6) . 3_665
O7 Zn1 O7 180.0 3_665 .
O3 Zn2 Zn2 87.15(5) 2_655 3_565
O3 Zn2 O7 87.94(6) 2_655 3_565
O3 Zn2 O8 171.65(6) 2_655 .
O5 Zn2 Zn2 139.53(5) . 3_565
O5 Zn2 O3 99.74(7) . 2_655
O5 Zn2 O7 172.08(6) . 3_565
O5 Zn2 O8 88.62(7) . .
O7 Zn2 Zn2 45.05(4) . 3_565
O7 Zn2 Zn2 42.09(4) 3_565 3_565
O7 Zn2 O3 87.93(6) . 2_655
O7 Zn2 O5 95.04(6) . .
O7 Zn2 O7 87.13(6) . 3_565
O7 Zn2 O8 83.71(6) 3_565 .
O7 Zn2 O8 91.34(6) . .
O8 Zn2 Zn2 86.45(5) . 3_565
O9 Zn2 Zn2 129.91(6) . 3_565
O9 Zn2 O3 89.40(8) . 2_655
O9 Zn2 O5 90.24(7) . .
O9 Zn2 O7 87.88(7) . 3_565
O9 Zn2 O7 174.42(7) . .
O9 Zn2 O8 90.59(8) . .
C2 C1 C13 119.5(2) . .
C2 C1 C16 115.04(19) . .
C13 C1 C16 125.34(19) . .
C1 C2 H2 119.8 . .
C3 C2 C1 120.4(2) . .
C3 C2 H2 119.8 . .
C2 C3 H3 119.4 . .
C4 C3 C2 121.2(2) . .
C4 C3 H3 119.4 . .
C3 C4 C14 119.0(2) . .
C3 C4 C15 115.61(19) . .
C14 C4 C15 125.38(19) . .
C6 C5 H5 119.9 . .
C6 C5 C11 120.1(2) . .
C11 C5 H5 119.9 . .
C5 C6 H6 119.9 . .
C7 C6 C5 120.2(2) . .
C7 C6 H6 119.9 . .
C6 C7 H7 119.7 . .
C6 C7 C8 120.7(2) . .
C8 C7 H7 119.7 . .
C7 C8 H8 119.9 . .
C7 C8 C12 120.2(2) . .
C12 C8 H8 119.9 . .
C12 C9 C13 118.76(19) . .
O2 C9 C12 121.3(2) . .
O2 C9 C13 120.0(2) . .
C11 C10 C14 118.48(19) . .
O1 C10 C11 120.8(2) . .
O1 C10 C14 120.7(2) . .
C5 C11 C10 119.5(2) . .
C5 C11 C12 119.6(2) . .
C12 C11 C10 121.0(2) . .
C8 C12 C9 120.2(2) . .
C8 C12 C11 119.3(2) . .
C11 C12 C9 120.5(2) . .
C1 C13 C9 119.67(19) . .
C1 C13 C14 119.89(19) . .
C14 C13 C9 120.41(19) . .
C4 C14 C10 119.51(19) . .
C4 C14 C13 119.94(19) . .
C13 C14 C10 120.49(19) . .
O5 C15 C4 118.0(2) . .
O5 C15 O6 126.3(2) . .
O6 C15 C4 115.43(19) . .
O3 C16 C1 116.0(2) . .
O4 C16 C1 117.8(2) . .
O4 C16 O3 125.8(2) . .
C16 O3 Zn2 122.68(14) . 2_645
C16 O4 Zn1 129.35(15) . 2_645
C15 O5 Zn2 130.50(15) . .
C15 O6 Zn1 131.27(14) . .
Zn1 O7 Zn2 133.02(7) . 3_565
Zn1 O7 H7A 99.3 . .
Zn2 O7 Zn1 116.13(7) . .
Zn2 O7 Zn2 92.87(6) . 3_565
Zn2 O7 H7A 112.7 . .
Zn2 O7 H7A 102.3 3_565 .
Zn2 O8 H8A 100.2 . .
Zn2 O8 H8B 100.9 . .
H8A O8 H8B 108.3 . .
Zn2 O9 H9A 110.2 . .
Zn2 O9 H9B 128.4 . .
H9A O9 H9B 120.8 . .
H10A O10 H10B 98.8 . .

loop_
_geom_bond_atom_site_label_1
_geom_bond_atom_site_label_2
_geom_bond_distance
_geom_bond_site_symmetry_2
Zn1 O4 2.1184(16) 2_655
Zn1 O4 2.1184(16) 4_565
Zn1 O6 2.1410(16) .
Zn1 O6 2.1411(16) 3_665
Zn1 O7 2.1105(15) .
Zn1 O7 2.1105(15) 3_665
Zn2 Zn2 3.0500(7) 3_565
Zn2 O3 2.1508(17) 2_655
Zn2 O5 2.0725(16) .
Zn2 O7 2.0467(15) .
Zn2 O7 2.1611(15) 3_565
Zn2 O8 2.2002(17) .
Zn2 O9 2.0452(18) .
C1 C2 1.388(3) .
C1 C13 1.396(3) .
C1 C16 1.515(3) .
C2 H2 0.9300 .
C2 C3 1.387(3) .
C3 H3 0.9300 .
C3 C4 1.384(3) .
C4 C14 1.404(3) .
C4 C15 1.513(3) .
C5 H5 0.9300 .
C5 C6 1.385(4) .
C5 C11 1.398(3) .
C6 H6 0.9300 .
C6 C7 1.379(4) .
C7 H7 0.9300 .
C7 C8 1.380(3) .
C8 H8 0.9300 .
C8 C12 1.399(3) .
C9 C12 1.484(3) .
C9 C13 1.488(3) .
C9 O2 1.221(3) .
C10 C11 1.483(3) .
C10 C14 1.490(3) .
C10 O1 1.215(3) .
C11 C12 1.406(3) .
C13 C14 1.409(3) .
C15 O5 1.244(3) .
C15 O6 1.265(3) .
C16 O3 1.266(3) .
C16 O4 1.243(3) .
O3 Zn2 2.1509(17) 2_645
O4 Zn1 2.1183(16) 2_645
O7 Zn2 2.1611(15) 3_565
O7 H7A 0.8600 .
O8 H8A 0.8599 .
O8 H8B 0.8600 .
O9 H9A 0.8599 .
O9 H9B 0.8605 .
O10 H10A 0.8599 .
O10 H10B 0.8600 .
